data_7227180
loop_
_publ_author_name
'Nievergelt, Philipp P.'
'Spingler, Bernhard'

_publ_section_title
;
 Growing single crystals of small molecules by thermal recrystallization,
 a viable option even for minute amounts of material?
;
_journal_issue 1
_journal_name_full CrystEngComm
_journal_page_first 142
_journal_paper_doi 10.1039/C6CE02222G
_journal_volume 19
_journal_year 2017
_chemical_formula_sum 'C15 H12 N2 O'
_chemical_formula_weight 236.27
_space_group_crystal_system monoclinic
_space_group_IT_number 14
_space_group_name_Hall '-P 2yn'
_space_group_name_H-M_alt 'P 1 21/n 1'
_symmetry_space_group_name_Hall '-P 2yn'
_symmetry_space_group_name_H-M 'P 1 21/n 1'
_atom_sites_solution_hydrogens geom
_audit_creation_method SHELXL-2014/7
_audit_update_record
;
2016-07-18 deposited with the CCDC.
2016-11-28 downloaded from the CCDC.
;
_cell_angle_alpha 90
_cell_angle_beta 92.9142(11)
_cell_angle_gamma 90
_cell_formula_units_Z 4
_cell_length_a 7.49441(10)
_cell_length_b 11.06430(14)
_cell_length_c 13.80360(15)
_cell_measurement_reflns_used 13370
_cell_measurement_temperature 183(2)
_cell_measurement_theta_max 37.401
_cell_measurement_theta_min 2.953
_cell_volume 1143.12(2)
_computing_cell_refinement 'CrysAlisPro 1.171.38.41o (Rigaku OD, 2015)'
_computing_data_collection 'CrysAlisPro 1.171.38.41o (Rigaku OD, 2015)'
_computing_data_reduction 'CrysAlisPro 1.171.38.41o (Rigaku OD, 2015)'
_computing_molecular_graphics 'ORTEP-3 (Farrugia, 1997)'
_computing_publication_material 'SHELXL-2014/7 (Sheldrick, 2014)'
_computing_structure_refinement 'SHELXL-2014/7 (Sheldrick, 2014)'
_computing_structure_solution 'SIR-97 (Altomare, 1999)'
_diffrn_ambient_temperature 183(2)
_diffrn_detector_area_resol_mean 10.3801
_diffrn_measured_fraction_theta_full 0.999
_diffrn_measured_fraction_theta_max 0.959
_diffrn_measurement_device_type 'SuperNova, Dual, Cu at zero, Atlas'
_diffrn_measurement_method '\w scans'
_diffrn_radiation_type MoK\a
_diffrn_radiation_wavelength 0.71073
_diffrn_reflns_av_R_equivalents 0.0244
_diffrn_reflns_av_unetI/netI 0.0188
_diffrn_reflns_Laue_measured_fraction_full 0.999
_diffrn_reflns_Laue_measured_fraction_max 0.959
_diffrn_reflns_limit_h_max 11
_diffrn_reflns_limit_h_min -12
_diffrn_reflns_limit_k_max 19
_diffrn_reflns_limit_k_min -15
_diffrn_reflns_limit_l_max 23
_diffrn_reflns_limit_l_min -23
_diffrn_reflns_number 28870
_diffrn_reflns_point_group_measured_fraction_full 0.999
_diffrn_reflns_point_group_measured_fraction_max 0.959
_diffrn_reflns_theta_full 25.242
_diffrn_reflns_theta_max 37.825
_diffrn_reflns_theta_min 2.360
_diffrn_source_type 'SuperNova (Mo) X-ray Source'
_exptl_absorpt_coefficient_mu 0.088
_exptl_absorpt_correction_T_max 1.00000
_exptl_absorpt_correction_T_min 0.90536
_exptl_absorpt_correction_type multi-scan
_exptl_absorpt_process_details
;
CrysAlisPro 1.171.38.41o (Rigaku Oxford Diffraction, 2015)
Empirical absorption correction using spherical harmonics,
 implemented in SCALE3 ABSPACK scaling algorithm.
;
_exptl_crystal_colour colourless
_exptl_crystal_density_diffrn 1.373
_exptl_crystal_description prism
_exptl_crystal_F_000 496
_exptl_crystal_recrystallization_method 'Re-crystallisation from solvent: isopropanol'
_exptl_crystal_size_max 0.370
_exptl_crystal_size_mid 0.330
_exptl_crystal_size_min 0.170
_refine_diff_density_max 0.459
_refine_diff_density_min -0.219
_refine_diff_density_rms 0.051
_refine_ls_extinction_method none
_refine_ls_goodness_of_fit_ref 1.077
_refine_ls_hydrogen_treatment constr
_refine_ls_matrix_type full
_refine_ls_number_parameters 163
_refine_ls_number_reflns 5891
_refine_ls_number_restraints 0
_refine_ls_restrained_S_all 1.077
_refine_ls_R_factor_all 0.0549
_refine_ls_R_factor_gt 0.0426
_refine_ls_shift/su_max 0.001
_refine_ls_shift/su_mean 0.000
_refine_ls_structure_factor_coef Fsqd
_refine_ls_weighting_details 'w=1/[\s^2^(Fo^2^)+(0.0714P)^2^+0.1423P] where P=(Fo^2^+2Fc^2^)/3'
_refine_ls_weighting_scheme calc
_refine_ls_wR_factor_gt 0.1200
_refine_ls_wR_factor_ref 0.1312
_reflns_Friedel_coverage 0.000
_reflns_number_gt 4768
_reflns_number_total 5891
_reflns_threshold_expression 'I > 2\s(I)'
_cod_data_source_file c6ce02222g2.cif
_cod_data_source_block pn070216o
_cod_depositor_comments 'Adding full bibliography for 7227179--7227181.cif.'
_cod_database_code 7227180
_shelx_shelxl_version_number 2014/7
_shelx_space_group_comment
;
The symmetry employed for this shelxl refinement is uniquely defined
by the following loop, which should always be used as a source of
symmetry information in preference to the above space-group names.
They are only intended as comments.
;
_shelx_estimated_absorpt_t_min 0.968
_shelx_estimated_absorpt_t_max 0.985

loop_
_space_group_symop_operation_xyz
'x, y, z'
'-x+1/2, y+1/2, -z+1/2'
'-x, -y, -z'
'x-1/2, -y-1/2, z-1/2'

loop_
_atom_site_label
_atom_site_type_symbol
_atom_site_fract_x
_atom_site_fract_y
_atom_site_fract_z
_atom_site_U_iso_or_equiv
_atom_site_adp_type
_atom_site_occupancy
_atom_site_site_symmetry_order
_atom_site_calc_flag
_atom_site_refinement_flags_posn
_atom_site_refinement_flags_adp
C1 C 0.74022(11) 0.39061(7) 0.80827(5) 0.02409(13) Uani 1 1 d . .
H1 H 0.6545 0.3911 0.8567 0.029 Uiso 1 1 calc R U
C2 C 0.90103(11) 0.44957(7) 0.82584(5) 0.02661(14) Uani 1 1 d . .
H2 H 0.9248 0.4907 0.8855 0.032 Uiso 1 1 calc R U
C3 C 1.02765(11) 0.44855(7) 0.75598(6) 0.02665(14) Uani 1 1 d . .
H3 H 1.1386 0.4888 0.7678 0.032 Uiso 1 1 calc R U
C4 C 0.99222(10) 0.38867(7) 0.66866(5) 0.02336(13) Uani 1 1 d . .
H4 H 1.0788 0.3886 0.6207 0.028 Uiso 1 1 calc R U
C6 C 0.68993(11) 0.36166(7) 0.40975(5) 0.02497(13) Uani 1 1 d . .
H6 H 0.8106 0.3710 0.3931 0.030 Uiso 1 1 calc R U
C7 C 0.55207(12) 0.39719(7) 0.34488(6) 0.02925(16) Uani 1 1 d . .
H7 H 0.5781 0.4296 0.2835 0.035 Uiso 1 1 calc R U
C8 C 0.37629(12) 0.38510(7) 0.37029(6) 0.02829(16) Uani 1 1 d . .
H8 H 0.2816 0.4088 0.3260 0.034 Uiso 1 1 calc R U
C9 C 0.33866(10) 0.33854(7) 0.45998(6) 0.02578(14) Uani 1 1 d . .
H9 H 0.2177 0.3312 0.4767 0.031 Uiso 1 1 calc R U
C10 C 0.42863(10) 0.25813(7) 0.62198(5) 0.02437(13) Uani 1 1 d . .
H10 H 0.3188 0.2158 0.6251 0.029 Uiso 1 1 calc R U
C11 C 0.52624(10) 0.27196(7) 0.70568(5) 0.02409(13) Uani 1 1 d . .
H11 H 0.4757 0.2402 0.7621 0.029 Uiso 1 1 calc R U
C12 C 0.83078(9) 0.32893(6) 0.65119(4) 0.01843(11) Uani 1 1 d . .
C13 C 0.65153(9) 0.31233(6) 0.49919(5) 0.01973(11) Uani 1 1 d . .
C14 C 0.47511(9) 0.30191(6) 0.52681(5) 0.02075(12) Uani 1 1 d . .
C15 C 0.70052(9) 0.32987(6) 0.72038(5) 0.01969(11) Uani 1 1 d . .
C16 C 0.88142(9) 0.16058(6) 0.54142(5) 0.01819(11) Uani 1 1 d . .
N5 N 0.79466(8) 0.26689(5) 0.56145(4) 0.02005(11) Uani 1 1 d . .
N18 N 0.81968(9) 0.10040(6) 0.46143(5) 0.02729(14) Uani 1 1 d . .
H18B H 0.8702 0.0321 0.4450 0.033 Uiso 1 1 calc R U
H18A H 0.7289 0.1295 0.4258 0.033 Uiso 1 1 calc R U
O17 O 1.00836(7) 0.12351(5) 0.59381(4) 0.02388(11) Uani 1 1 d . .

loop_
_atom_site_aniso_label
_atom_site_aniso_U_11
_atom_site_aniso_U_22
_atom_site_aniso_U_33
_atom_site_aniso_U_23
_atom_site_aniso_U_13
_atom_site_aniso_U_12
C1 0.0317(3) 0.0235(3) 0.0173(2) -0.0007(2) 0.0034(2) 0.0045(2)
C2 0.0348(4) 0.0242(3) 0.0205(3) -0.0042(2) -0.0020(2) 0.0032(3)
C3 0.0269(3) 0.0266(3) 0.0261(3) -0.0037(2) -0.0029(2) -0.0002(3)
C4 0.0217(3) 0.0254(3) 0.0230(3) -0.0032(2) 0.0012(2) 0.0021(2)
C6 0.0300(3) 0.0249(3) 0.0201(3) 0.0002(2) 0.0016(2) 0.0042(3)
C7 0.0404(4) 0.0253(3) 0.0215(3) 0.0021(2) -0.0035(3) 0.0044(3)
C8 0.0343(4) 0.0221(3) 0.0273(3) -0.0018(2) -0.0101(3) 0.0070(3)
C9 0.0237(3) 0.0241(3) 0.0289(3) -0.0038(2) -0.0051(2) 0.0057(2)
C10 0.0224(3) 0.0222(3) 0.0286(3) 0.0014(2) 0.0022(2) -0.0002(2)
C11 0.0255(3) 0.0239(3) 0.0233(3) 0.0035(2) 0.0052(2) 0.0000(2)
C12 0.0209(3) 0.0172(2) 0.0172(2) -0.00175(18) 0.00109(18) 0.00423(19)
C13 0.0225(3) 0.0178(2) 0.0187(2) -0.00212(18) -0.0006(2) 0.0052(2)
C14 0.0213(3) 0.0179(3) 0.0228(3) -0.0021(2) -0.0010(2) 0.0035(2)
C15 0.0240(3) 0.0176(2) 0.0176(2) 0.00086(18) 0.0025(2) 0.0031(2)
C16 0.0181(2) 0.0169(2) 0.0198(2) -0.00210(18) 0.00246(19) 0.00247(19)
N5 0.0215(2) 0.0203(2) 0.0182(2) -0.00425(17) -0.00097(17) 0.00727(19)
N18 0.0288(3) 0.0247(3) 0.0274(3) -0.0102(2) -0.0073(2) 0.0098(2)
O17 0.0226(2) 0.0222(2) 0.0263(2) -0.00432(17) -0.00396(18) 0.00720(18)

loop_
_atom_type_symbol
_atom_type_description
_atom_type_scat_dispersion_real
_atom_type_scat_dispersion_imag
_atom_type_scat_source
C C 0.0033 0.0016 'International Tables Vol C Tables 4.2.6.8 and 6.1.1.4'
H H 0.0000 0.0000 'International Tables Vol C Tables 4.2.6.8 and 6.1.1.4'
N N 0.0061 0.0033 'International Tables Vol C Tables 4.2.6.8 and 6.1.1.4'
O O 0.0106 0.0060 'International Tables Vol C Tables 4.2.6.8 and 6.1.1.4'

loop_
_geom_angle_atom_site_label_1
_geom_angle_atom_site_label_2
_geom_angle_atom_site_label_3
_geom_angle
C2 C1 C15 121.47(7)
C2 C1 H1 119.3
C15 C1 H1 119.3
C1 C2 C3 119.73(6)
C1 C2 H2 120.1
C3 C2 H2 120.1
C2 C3 C4 119.99(7)
C2 C3 H3 120.0
C4 C3 H3 120.0
C12 C4 C3 120.26(7)
C12 C4 H4 119.9
C3 C4 H4 119.9
C7 C6 C13 120.11(7)
C7 C6 H6 119.9
C13 C6 H6 119.9
C8 C7 C6 119.65(7)
C8 C7 H7 120.2
C6 C7 H7 120.2
C9 C8 C7 120.12(7)
C9 C8 H8 119.9
C7 C8 H8 119.9
C8 C9 C14 121.44(7)
C8 C9 H9 119.3
C14 C9 H9 119.3
C11 C10 C14 126.28(7)
C11 C10 H10 116.9
C14 C10 H10 116.9
C10 C11 C15 127.83(7)
C10 C11 H11 116.1
C15 C11 H11 116.1
C4 C12 C15 120.63(6)
C4 C12 N5 120.24(6)
C15 C12 N5 119.12(6)
C6 C13 C14 120.96(6)
C6 C13 N5 119.17(6)
C14 C13 N5 119.81(6)
C13 C14 C9 117.68(7)
C13 C14 C10 123.02(6)
C9 C14 C10 119.28(7)
C12 C15 C1 117.91(7)
C12 C15 C11 123.50(6)
C1 C15 C11 118.59(6)
O17 C16 N18 122.44(6)
O17 C16 N5 121.52(6)
N18 C16 N5 116.04(6)
C16 N5 C12 120.85(5)
C16 N5 C13 121.73(5)
C12 N5 C13 117.04(5)
C16 N18 H18B 120.0
C16 N18 H18A 120.0
H18B N18 H18A 120.0

loop_
_geom_bond_atom_site_label_1
_geom_bond_atom_site_label_2
_geom_bond_distance
C1 C2 1.3811(12)
C1 C15 1.4054(9)
C1 H1 0.9500
C2 C3 1.3869(12)
C2 H2 0.9500
C3 C4 1.3892(10)
C3 H3 0.9500
C4 C12 1.3890(10)
C4 H4 0.9500
C6 C7 1.3891(11)
C6 C13 1.3932(10)
C6 H6 0.9500
C7 C8 1.3868(13)
C7 H7 0.9500
C8 C9 1.3832(12)
C8 H8 0.9500
C9 C14 1.4018(10)
C9 H9 0.9500
C10 C11 1.3444(10)
C10 C14 1.4588(10)
C10 H10 0.9500
C11 C15 1.4597(10)
C11 H11 0.9500
C12 C15 1.4000(9)
C12 N5 1.4300(8)
C13 C14 1.3993(10)
C13 N5 1.4313(8)
C16 O17 1.2355(8)
C16 N18 1.3508(9)
C16 N5 1.3788(8)
N18 H18B 0.8800
N18 H18A 0.8800

loop_
_geom_torsion_atom_site_label_1
_geom_torsion_atom_site_label_2
_geom_torsion_atom_site_label_3
_geom_torsion_atom_site_label_4
_geom_torsion
C15 C1 C2 C3 -0.52(11)
C1 C2 C3 C4 0.19(12)
C2 C3 C4 C12 -0.47(12)
C13 C6 C7 C8 1.03(12)
C6 C7 C8 C9 0.38(12)
C7 C8 C9 C14 -0.42(12)
C14 C10 C11 C15 -1.85(13)
C3 C4 C12 C15 1.10(11)
C3 C4 C12 N5 -179.75(6)
C7 C6 C13 C14 -2.44(11)
C7 C6 C13 N5 174.73(7)
C6 C13 C14 C9 2.35(10)
N5 C13 C14 C9 -174.80(6)
C6 C13 C14 C10 -175.97(7)
N5 C13 C14 C10 6.87(10)
C8 C9 C14 C13 -0.93(11)
C8 C9 C14 C10 177.46(7)
C11 C10 C14 C13 31.24(11)
C11 C10 C14 C9 -147.06(8)
C4 C12 C15 C1 -1.39(10)
N5 C12 C15 C1 179.44(6)
C4 C12 C15 C11 178.21(7)
N5 C12 C15 C11 -0.95(10)
C2 C1 C15 C12 1.12(10)
C2 C1 C15 C11 -178.51(7)
C10 C11 C15 C12 -32.12(12)
C10 C11 C15 C1 147.48(8)
O17 C16 N5 C12 -9.41(11)
N18 C16 N5 C12 170.82(7)
O17 C16 N5 C13 177.83(7)
N18 C16 N5 C13 -1.94(10)
C4 C12 N5 C16 71.70(9)
C15 C12 N5 C16 -109.13(8)
C4 C12 N5 C13 -115.21(7)
C15 C12 N5 C13 63.96(8)
C6 C13 N5 C16 -72.72(9)
C14 C13 N5 C16 104.49(8)
C6 C13 N5 C12 114.26(7)
C14 C13 N5 C12 -68.54(8)
